data_4309701
loop_
_publ_author_name
'Jillian L. Dempsey'
'Arthur J. Esswein'
'David R. Manke'
'Joel Rosenthal'
'Jake D. Soper'
'Daniel G. Nocera'

_publ_contact_author 'Daniel G. Nocera'
_publ_contact_author_email nocera@mit.edu
_publ_section_title
;
Molecular Chemistry of Consequence to Renewable Energy
;
_journal_name_full 'Inorganic Chemistry'
_journal_page_first 6879
_journal_page_last 6892
_journal_paper_doi 10.1021/ic0509276
_journal_volume 44
_journal_year 2005
_chemical_formula_sum 'C39 H54 Au2 Cl2 F36 O15 P6'
_chemical_formula_weight 2097.48
_chemical_name_systematic Au2(tfepm)3Cl2
_space_group_IT_number 14
_symmetry_cell_setting monoclinic
_symmetry_space_group_name_Hall '-P 2yn'
_symmetry_space_group_name_H-M 'P 1 21/n 1'
_atom_sites_solution_hydrogens geom
_atom_sites_solution_primary direct
_atom_sites_solution_secondary difmap
_cell_angle_alpha 90.00
_cell_angle_beta 108.438(6)
_cell_angle_gamma 90.00
_cell_formula_units_Z 4
_cell_length_a 17.378(6)
_cell_length_b 15.932(5)
_cell_length_c 26.895(8)
_cell_measurement_temperature 100(2)
_cell_volume 7064(4)
_computing_cell_refinement 'Bruker SMART'
_computing_data_collection 'Bruker SMART'
_computing_data_reduction 'Bruker SAINT'
_computing_molecular_graphics 'Bruker SHELXTL'
_computing_publication_material 'Bruker SHELXTL'
_computing_structure_refinement 'SHELXL-97 (Sheldrick, 1997)'
_computing_structure_solution 'SHELXS-97 (Sheldrick, 1990)'
_diffrn_ambient_temperature 100(2)
_diffrn_measured_fraction_theta_full 0.994
_diffrn_measured_fraction_theta_max 0.994
_diffrn_measurement_device_type 'CCD area detector'
_diffrn_measurement_method 'phi and omega scans'
_diffrn_radiation_monochromator graphite
_diffrn_radiation_source 'fine-focus sealed tube'
_diffrn_radiation_type MoK\a
_diffrn_radiation_wavelength 0.71073
_diffrn_reflns_av_R_equivalents 0.0279
_diffrn_reflns_av_sigmaI/netI 0.0248
_diffrn_reflns_limit_h_max 19
_diffrn_reflns_limit_h_min -13
_diffrn_reflns_limit_k_max 17
_diffrn_reflns_limit_k_min -17
_diffrn_reflns_limit_l_max 29
_diffrn_reflns_limit_l_min -29
_diffrn_reflns_number 36587
_diffrn_reflns_theta_full 23.05
_diffrn_reflns_theta_max 23.05
_diffrn_reflns_theta_min 1.24
_exptl_absorpt_coefficient_mu 4.509
_exptl_absorpt_correction_type empirical
_exptl_absorpt_process_details SADABS
_exptl_crystal_colour colorless
_exptl_crystal_density_diffrn 1.972
_exptl_crystal_density_meas 0
_exptl_crystal_density_method 'not measured'
_exptl_crystal_description block
_exptl_crystal_F_000 4056
_exptl_crystal_size_max 0.20
_exptl_crystal_size_mid 0.13
_exptl_crystal_size_min 0.06
_refine_diff_density_max 0.599
_refine_diff_density_min -1.073
_refine_diff_density_rms 0.100
_refine_ls_extinction_method none
_refine_ls_goodness_of_fit_ref 1.152
_refine_ls_hydrogen_treatment mixed
_refine_ls_matrix_type full
_refine_ls_number_parameters 901
_refine_ls_number_reflns 9827
_refine_ls_number_restraints 0
_refine_ls_restrained_S_all 1.152
_refine_ls_R_factor_all 0.0225
_refine_ls_R_factor_gt 0.0209
_refine_ls_shift/su_max 0.003
_refine_ls_shift/su_mean 0.000
_refine_ls_structure_factor_coef Fsqd
_refine_ls_weighting_details 'calc w=1/[\s^2^(Fo^2^)+(0.0252P)^2^+7.3695P] where P=(Fo^2^+2Fc^2^)/3'
_refine_ls_weighting_scheme calc
_refine_ls_wR_factor_gt 0.0534
_refine_ls_wR_factor_ref 0.0540
_reflns_number_gt 9356
_reflns_number_total 9827
_reflns_threshold_expression >2sigma(I)
_cod_data_source_file ic0509276si20050608_033356_1.cif
_cod_data_source_block comp1
_cod_depositor_comments
;
The following automatic conversions were performed:
'_symmetry_cell_setting' value 'Monoclinic' changed to 'monoclinic'
according to '/home/saulius/struct/CIF-dictionaries/cif_core.dic'
dictionary named 'cif_core.dic' version 2.4.1 from 2010-06-29.

Automatic conversion script
Id: cif_fix_enum 1527 2010-12-29 10:47:43Z saulius 
;
_cod_database_code 4309701

loop_
_symmetry_equiv_pos_as_xyz
'x, y, z'
'-x+1/2, y+1/2, -z+1/2'
'-x, -y, -z'
'x-1/2, -y-1/2, z-1/2'

loop_
_atom_site_label
_atom_site_type_symbol
_atom_site_fract_x
_atom_site_fract_y
_atom_site_fract_z
_atom_site_U_iso_or_equiv
_atom_site_adp_type
_atom_site_occupancy
_atom_site_symmetry_multiplicity
_atom_site_calc_flag
_atom_site_refinement_flags
_atom_site_disorder_assembly
_atom_site_disorder_group
Au1 Au 0.956765(7) 0.094247(8) 0.150621(5) 0.01096(5) Uani 1 1 d . . .
Au2 Au 0.883283(8) 0.254948(8) 0.213901(5) 0.01160(5) Uani 1 1 d . . .
P1 P 0.84585(5) 0.02862(5) 0.16675(4) 0.01156(19) Uani 1 1 d . . .
P2 P 0.81330(5) 0.15223(6) 0.24543(4) 0.01204(19) Uani 1 1 d . . .
P3 P 0.91341(5) 0.18810(6) 0.07842(3) 0.01159(19) Uani 1 1 d . . .
P4 P 0.81473(5) 0.30546(5) 0.12745(3) 0.01180(19) Uani 1 1 d . . .
P5 P 1.08623(5) 0.11957(6) 0.21102(4) 0.01217(19) Uani 1 1 d . . .
P6 P 1.02420(5) 0.28124(6) 0.24889(4) 0.0141(2) Uani 1 1 d . . .
Cl1 Cl 1.03483(5) -0.03116(5) 0.11357(3) 0.01688(19) Uani 1 1 d . . .
Cl2 Cl 0.82415(5) 0.39626(5) 0.26276(3) 0.01660(19) Uani 1 1 d . . .
O1 O 0.83903(14) -0.07251(14) 0.16447(9) 0.0154(5) Uani 1 1 d . . .
O2 O 0.76297(13) 0.06156(15) 0.12329(9) 0.0157(5) Uani 1 1 d . . .
O3 O 0.82835(15) 0.14184(15) 0.30797(9) 0.0186(6) Uani 1 1 d . . .
O4 O 0.71552(13) 0.16646(15) 0.22126(9) 0.0144(5) Uani 1 1 d . . .
O5 O 0.88816(14) 0.15671(15) 0.01809(9) 0.0160(5) Uani 1 1 d . . .
O6 O 0.98140(14) 0.26039(15) 0.08332(9) 0.0158(5) Uani 1 1 d . . .
O7 O 0.71707(14) 0.31591(15) 0.10873(9) 0.0183(6) Uani 1 1 d . . .
O8 O 0.84807(15) 0.39365(14) 0.11161(9) 0.0176(6) Uani 1 1 d . . .
O9 O 1.15284(14) 0.16575(15) 0.18948(9) 0.0174(6) Uani 1 1 d . . .
O10 O 1.13908(13) 0.04066(14) 0.24172(9) 0.0157(5) Uani 1 1 d . . .
O11 O 1.05095(14) 0.33699(15) 0.20676(10) 0.0206(6) Uani 1 1 d . . .
O12 O 1.06250(15) 0.32760(15) 0.30457(10) 0.0233(6) Uani 1 1 d . . .
C1 C 0.8300(2) 0.0428(2) 0.23048(13) 0.0134(8) Uani 1 1 d . . .
H1A H 0.7825 0.0091 0.2311 0.016 Uiso 1 1 calc R . .
H1B H 0.8780 0.0210 0.2583 0.016 Uiso 1 1 calc R . .
C2 C 0.8185(2) 0.2440(2) 0.07148(14) 0.0133(8) Uani 1 1 d . . .
H2A H 0.8075 0.2819 0.0409 0.016 Uiso 1 1 calc R . .
H2B H 0.7740 0.2022 0.0635 0.016 Uiso 1 1 calc R . .
C3 C 1.0941(2) 0.1922(2) 0.26503(14) 0.0144(8) Uani 1 1 d . . .
H3A H 1.0845 0.1606 0.2942 0.017 Uiso 1 1 calc R . .
H3B H 1.1503 0.2141 0.2778 0.017 Uiso 1 1 calc R . .
C4 C 0.8538(2) -0.1171(2) 0.12097(14) 0.0166(8) Uani 1 1 d . . .
H4A H 0.8933 -0.0859 0.1083 0.020 Uiso 1 1 calc R . .
H4B H 0.8027 -0.1233 0.0916 0.020 Uiso 1 1 calc R . .
C5 C 0.8873(2) -0.2019(2) 0.14164(15) 0.0216(9) Uani 1 1 d . . .
C6 C 0.6841(2) 0.0237(2) 0.11539(15) 0.0187(8) Uani 1 1 d . . .
H6A H 0.6658 0.0338 0.1462 0.022 Uiso 1 1 calc R . .
H6B H 0.6866 -0.0376 0.1101 0.022 Uiso 1 1 calc R . .
C7 C 0.6270(2) 0.0644(3) 0.06745(16) 0.0245(9) Uani 1 1 d . . .
C8 C 0.8575(2) 0.2113(2) 0.34389(14) 0.0205(8) Uani 1 1 d . . .
H8A H 0.8205 0.2209 0.3648 0.025 Uiso 1 1 calc R . .
H8B H 0.8595 0.2632 0.3241 0.025 Uiso 1 1 calc R . .
C9 C 0.9411(2) 0.1896(3) 0.37955(15) 0.0263(9) Uani 1 1 d . . .
C10 C 0.6584(2) 0.1253(2) 0.24251(15) 0.0174(8) Uani 1 1 d . . .
H10A H 0.6711 0.1387 0.2802 0.021 Uiso 1 1 calc R . .
H10B H 0.6611 0.0636 0.2387 0.021 Uiso 1 1 calc R . .
C11 C 0.5756(2) 0.1572(3) 0.21217(15) 0.0234(9) Uani 1 1 d . . .
C12 C 0.9209(2) 0.0800(2) 0.00360(14) 0.0160(8) Uani 1 1 d . . .
H12A H 0.9657 0.0585 0.0337 0.019 Uiso 1 1 calc R . .
H12B H 0.9424 0.0910 -0.0258 0.019 Uiso 1 1 calc R . .
C13 C 0.8529(2) 0.0164(2) -0.01266(14) 0.0190(8) Uani 1 1 d . . .
C14 C 0.9724(2) 0.3262(2) 0.04469(15) 0.0211(9) Uani 1 1 d . . .
H14A H 0.9709 0.3818 0.0608 0.025 Uiso 1 1 calc R . .
H14B H 0.9213 0.3185 0.0155 0.025 Uiso 1 1 calc R . .
C15 C 1.0445(3) 0.3211(3) 0.02457(17) 0.0336(11) Uani 1 1 d . . .
C16 C 0.6696(2) 0.3351(2) 0.14271(14) 0.0185(8) Uani 1 1 d . . .
H16A H 0.7052 0.3383 0.1796 0.022 Uiso 1 1 calc R . .
H16B H 0.6286 0.2907 0.1400 0.022 Uiso 1 1 calc R . .
C17 C 0.6287(2) 0.4180(3) 0.12576(16) 0.0255(9) Uani 1 1 d . . .
C18 C 0.8839(2) 0.4553(2) 0.15193(14) 0.0160(8) Uani 1 1 d . . .
H18A H 0.9396 0.4382 0.1726 0.019 Uiso 1 1 calc R . .
H18B H 0.8512 0.4605 0.1760 0.019 Uiso 1 1 calc R . .
C19 C 0.8856(2) 0.5378(2) 0.12489(15) 0.0199(9) Uani 1 1 d . . .
C20 C 1.1665(2) 0.1396(3) 0.14113(15) 0.0217(9) Uani 1 1 d . . .
H20A H 1.1241 0.1631 0.1104 0.026 Uiso 1 1 calc R . .
H20B H 1.1650 0.0776 0.1383 0.026 Uiso 1 1 calc R . .
C21 C 1.2492(2) 0.1723(3) 0.14312(16) 0.0285(10) Uani 1 1 d . . .
C22 C 1.1065(2) -0.0420(2) 0.24393(14) 0.0171(8) Uani 1 1 d . . .
H22A H 1.1453 -0.0851 0.2402 0.021 Uiso 1 1 calc R . .
H22B H 1.0551 -0.0491 0.2149 0.021 Uiso 1 1 calc R . .
C23 C 1.0913(2) -0.0524(2) 0.29608(15) 0.0238(9) Uani 1 1 d . . .
C24 C 1.1342(2) 0.3654(3) 0.21486(19) 0.0312(10) Uani 1 1 d . . .
H24A H 1.1608 0.3294 0.1951 0.037 Uiso 1 1 calc R . .
H24B H 1.1662 0.3627 0.2525 0.037 Uiso 1 1 calc R . .
C25 C 1.1289(2) 0.4535(2) 0.19567(16) 0.0248(9) Uani 1 1 d . . .
C26 C 1.0291(2) 0.4037(2) 0.31902(16) 0.0246(9) Uani 1 1 d . . .
H26A H 0.9810 0.3908 0.3299 0.030 Uiso 1 1 calc R . .
H26B H 1.0128 0.4434 0.2892 0.030 Uiso 1 1 calc R . .
C27 C 1.0963(2) 0.4408(3) 0.36434(16) 0.0277(10) Uani 1 1 d . . .
F1 F 0.95688(13) -0.19816(14) 0.18163(9) 0.0304(5) Uani 1 1 d . . .
F2 F 0.90168(15) -0.24650(13) 0.10235(10) 0.0317(6) Uani 1 1 d . . .
F3 F 0.83400(14) -0.24745(12) 0.15844(9) 0.0271(5) Uani 1 1 d . . .
F4 F 0.64782(14) 0.05116(17) 0.02419(9) 0.0375(6) Uani 1 1 d . . .
F5 F 0.55070(12) 0.03523(15) 0.05862(9) 0.0338(6) Uani 1 1 d . . .
F6 F 0.62487(13) 0.14899(14) 0.07324(10) 0.0329(6) Uani 1 1 d . . .
F7 F 0.94101(14) 0.12571(16) 0.41216(9) 0.0370(6) Uani 1 1 d . . .
F8 F 0.97506(17) 0.25573(17) 0.40934(10) 0.0474(7) Uani 1 1 d . . .
F9 F 0.99149(14) 0.16689(18) 0.35243(9) 0.0432(7) Uani 1 1 d . . .
F10 F 0.55650(13) 0.14145(16) 0.16017(9) 0.0348(6) Uani 1 1 d . . .
F11 F 0.56787(14) 0.24023(15) 0.21678(10) 0.0355(6) Uani 1 1 d . . .
F12 F 0.51815(12) 0.11951(16) 0.22875(9) 0.0356(6) Uani 1 1 d . . .
F13 F 0.81664(12) 0.00485(14) 0.02479(8) 0.0256(5) Uani 1 1 d . . .
F14 F 0.88165(13) -0.05910(13) -0.02136(9) 0.0262(5) Uani 1 1 d . . .
F15 F 0.79385(12) 0.03804(14) -0.05667(8) 0.0283(5) Uani 1 1 d . . .
F16 F 1.04976(17) 0.24657(18) 0.00264(11) 0.0500(8) Uani 1 1 d . . .
F17 F 1.11565(14) 0.33264(18) 0.06324(11) 0.0476(7) Uani 1 1 d . . .
F18 F 1.03851(17) 0.3811(2) -0.01150(12) 0.0617(9) Uani 1 1 d . . .
F19 F 0.58180(14) 0.43814(16) 0.15587(10) 0.0408(6) Uani 1 1 d . . .
F20 F 0.58014(15) 0.41805(16) 0.07578(9) 0.0395(6) Uani 1 1 d . . .
F21 F 0.68263(15) 0.48074(14) 0.13063(11) 0.0430(7) Uani 1 1 d . . .
F22 F 0.92764(13) 0.59425(12) 0.16042(9) 0.0259(5) Uani 1 1 d . . .
F23 F 0.81124(14) 0.56969(14) 0.10178(10) 0.0393(6) Uani 1 1 d . . .
F24 F 0.92251(16) 0.53214(14) 0.08787(9) 0.0368(6) Uani 1 1 d . . .
F25 F 1.25518(16) 0.25631(15) 0.15105(11) 0.0415(7) Uani 1 1 d . . .
F26 F 1.26240(14) 0.15657(17) 0.09717(9) 0.0420(7) Uani 1 1 d . . .
F27 F 1.30960(13) 0.13751(17) 0.18093(10) 0.0412(6) Uani 1 1 d . . .
F28 F 1.03714(14) 0.00482(15) 0.30200(10) 0.0364(6) Uani 1 1 d . . .
F29 F 1.06106(15) -0.12915(15) 0.29942(10) 0.0401(6) Uani 1 1 d . . .
F30 F 1.15896(14) -0.04318(17) 0.33761(9) 0.0396(6) Uani 1 1 d . . .
F31 F 1.20329(13) 0.48379(15) 0.20064(11) 0.0443(7) Uani 1 1 d . . .
F32 F 1.09427(15) 0.50470(15) 0.22215(11) 0.0424(7) Uani 1 1 d . . .
F33 F 1.08411(15) 0.46133(16) 0.14496(10) 0.0423(7) Uani 1 1 d . . .
F34 F 1.12375(16) 0.38770(16) 0.40473(9) 0.0415(6) Uani 1 1 d . . .
F35 F 1.16147(13) 0.46165(15) 0.34952(10) 0.0364(6) Uani 1 1 d . . .
F36 F 1.07000(16) 0.51073(16) 0.38152(11) 0.0496(7) Uani 1 1 d . . .
O1S O 0.21684(17) 0.63729(18) 0.03598(11) 0.0337(7) Uani 1 1 d . . .
O2S O 0.21783(16) 0.77939(19) 0.19820(11) 0.0320(7) Uani 1 1 d . . .
O3S O 0.67468(19) 0.7959(2) 1.04461(12) 0.0447(8) Uani 1 1 d . . .
C1S C 0.3014(3) 0.6537(4) 0.0626(2) 0.0520(14) Uani 1 1 d . . .
H1S1 H 0.3133 0.6506 0.1011 0.062 Uiso 1 1 calc R . .
H1S2 H 0.3168 0.7100 0.0534 0.062 Uiso 1 1 calc R . .
C2S C 0.3466(4) 0.5862(5) 0.0440(3) 0.097(3) Uani 1 1 d . . .
H2S1 H 0.3647 0.6068 0.0148 0.116 Uiso 1 1 calc R . .
H2S2 H 0.3946 0.5671 0.0729 0.116 Uiso 1 1 calc R . .
C3S C 0.2858(4) 0.5165(5) 0.0261(3) 0.096(3) Uani 1 1 d . . .
H3S1 H 0.3054 0.4648 0.0466 0.115 Uiso 1 1 calc R . .
H3S2 H 0.2759 0.5042 -0.0115 0.115 Uiso 1 1 calc R . .
C4S C 0.2094(3) 0.5483(3) 0.0351(2) 0.0520(14) Uani 1 1 d . . .
H4S1 H 0.1608 0.5301 0.0065 0.062 Uiso 1 1 calc R . .
H4S2 H 0.2055 0.5273 0.0689 0.062 Uiso 1 1 calc R . .
C5S C 0.2009(2) 0.8097(3) 0.14457(16) 0.0265(9) Uani 1 1 d . . .
H5S1 H 0.2478 0.7992 0.1321 0.032 Uiso 1 1 calc R . .
H5S2 H 0.1897 0.8708 0.1428 0.032 Uiso 1 1 calc R . .
C6S C 0.1267(3) 0.7617(2) 0.11117(16) 0.0253(9) Uani 1 1 d . . .
H6S1 H 0.1299 0.7508 0.0756 0.030 Uiso 1 1 calc R . .
H6S2 H 0.0761 0.7927 0.1081 0.030 Uiso 1 1 calc R . .
C7S C 0.1312(3) 0.6800(3) 0.14173(17) 0.0311(10) Uani 1 1 d . . .
H7S1 H 0.0771 0.6536 0.1340 0.037 Uiso 1 1 calc R . .
H7S2 H 0.1692 0.6396 0.1341 0.037 Uiso 1 1 calc R . .
C8S C 0.1625(2) 0.7111(3) 0.19801(16) 0.0313(10) Uani 1 1 d . . .
H8S1 H 0.1171 0.7311 0.2097 0.038 Uiso 1 1 calc R . .
H8S2 H 0.1912 0.6655 0.2217 0.038 Uiso 1 1 calc R . .
C9S C 0.7032(3) 0.7336(4) 1.0168(2) 0.0567(15) Uani 1 1 d . . .
H9S1 H 0.7274 0.6862 1.0403 0.068 Uiso 1 1 calc R . .
H9S2 H 0.7451 0.7576 1.0032 0.068 Uiso 1 1 calc R . .
C10S C 0.6315(3) 0.7035(3) 0.9719(2) 0.0523(14) Uani 1 1 d . . .
H10C H 0.6104 0.6496 0.9806 0.063 Uiso 1 1 calc R . .
H10D H 0.6466 0.6961 0.9396 0.063 Uiso 1 1 calc R . .
C11S C 0.5686(4) 0.7741(3) 0.9651(2) 0.0633(17) Uani 1 1 d . . .
H11C H 0.5524 0.7970 0.9291 0.076 Uiso 1 1 calc R . .
H11D H 0.5197 0.7534 0.9726 0.076 Uiso 1 1 calc R . .
C12S C 0.6122(3) 0.8404(3) 1.0049(2) 0.0517(14) Uani 1 1 d . . .
H12C H 0.6363 0.8838 0.9881 0.062 Uiso 1 1 calc R . .
H12D H 0.5740 0.8677 1.0205 0.062 Uiso 1 1 calc R . .

loop_
_atom_site_aniso_label
_atom_site_aniso_U_11
_atom_site_aniso_U_22
_atom_site_aniso_U_33
_atom_site_aniso_U_23
_atom_site_aniso_U_13
_atom_site_aniso_U_12
Au1 0.00795(8) 0.01230(8) 0.01228(8) 0.00030(5) 0.00269(6) 0.00036(5)
Au2 0.00864(8) 0.01250(8) 0.01347(8) 0.00041(5) 0.00322(6) -0.00066(5)
P1 0.0086(4) 0.0124(5) 0.0133(5) 0.0002(4) 0.0029(4) -0.0002(4)
P2 0.0095(4) 0.0144(5) 0.0122(5) 0.0008(4) 0.0034(4) -0.0002(4)
P3 0.0102(4) 0.0126(5) 0.0117(5) 0.0009(4) 0.0031(4) 0.0005(4)
P4 0.0104(5) 0.0121(5) 0.0129(5) 0.0006(4) 0.0036(4) 0.0018(4)
P5 0.0075(4) 0.0138(5) 0.0144(5) 0.0007(4) 0.0023(4) 0.0005(4)
P6 0.0095(4) 0.0139(5) 0.0167(5) -0.0019(4) 0.0010(4) -0.0017(4)
Cl1 0.0162(4) 0.0173(5) 0.0183(5) -0.0006(4) 0.0070(4) 0.0039(4)
Cl2 0.0145(4) 0.0167(4) 0.0189(5) -0.0015(4) 0.0059(4) 0.0026(4)
O1 0.0179(13) 0.0126(12) 0.0173(13) -0.0016(11) 0.0080(11) -0.0009(10)
O2 0.0087(12) 0.0197(13) 0.0163(13) 0.0029(11) 0.0003(10) -0.0018(10)
O3 0.0224(14) 0.0203(14) 0.0133(13) 0.0003(11) 0.0058(11) -0.0036(11)
O4 0.0103(12) 0.0178(13) 0.0165(13) 0.0021(11) 0.0061(11) 0.0005(10)
O5 0.0177(13) 0.0166(13) 0.0126(13) -0.0019(11) 0.0033(11) 0.0046(10)
O6 0.0121(13) 0.0194(13) 0.0144(13) 0.0033(11) 0.0021(11) -0.0035(10)
O7 0.0115(13) 0.0260(14) 0.0166(14) -0.0012(11) 0.0034(11) 0.0064(11)
O8 0.0250(14) 0.0112(13) 0.0161(14) -0.0014(11) 0.0059(12) -0.0028(11)
O9 0.0143(13) 0.0223(14) 0.0167(13) -0.0025(11) 0.0065(11) -0.0066(11)
O10 0.0103(12) 0.0149(13) 0.0192(13) 0.0027(11) 0.0007(11) 0.0016(10)
O11 0.0095(12) 0.0209(14) 0.0292(15) 0.0086(12) 0.0030(11) -0.0019(11)
O12 0.0181(14) 0.0183(14) 0.0268(15) -0.0109(12) -0.0021(12) 0.0038(11)
C1 0.0104(17) 0.0181(19) 0.0125(18) 0.0013(15) 0.0048(15) 0.0008(15)
C2 0.0128(19) 0.0129(18) 0.0136(19) 0.0008(15) 0.0035(16) 0.0007(14)
C3 0.0091(17) 0.0162(19) 0.0149(19) 0.0000(16) -0.0006(15) -0.0017(15)
C4 0.0194(19) 0.0117(18) 0.020(2) -0.0010(16) 0.0078(17) 0.0006(15)
C5 0.023(2) 0.020(2) 0.025(2) 0.0009(17) 0.0112(19) 0.0008(17)
C6 0.0077(18) 0.023(2) 0.023(2) 0.0012(17) 0.0019(16) -0.0040(16)
C7 0.011(2) 0.031(2) 0.031(2) -0.0028(19) 0.0062(18) 0.0007(17)
C8 0.025(2) 0.019(2) 0.016(2) -0.0058(17) 0.0051(17) -0.0017(17)
C9 0.026(2) 0.035(2) 0.018(2) -0.0048(19) 0.0062(18) -0.0081(19)
C10 0.0150(19) 0.0180(19) 0.023(2) -0.0002(16) 0.0109(17) -0.0033(16)
C11 0.016(2) 0.033(2) 0.024(2) 0.0021(18) 0.0099(18) -0.0012(18)
C12 0.0167(19) 0.0178(19) 0.0133(19) -0.0029(16) 0.0045(16) 0.0054(15)
C13 0.0188(19) 0.021(2) 0.017(2) -0.0008(16) 0.0041(17) 0.0038(16)
C14 0.020(2) 0.017(2) 0.025(2) 0.0061(17) 0.0057(17) -0.0025(16)
C15 0.032(3) 0.044(3) 0.028(2) 0.013(2) 0.013(2) -0.008(2)
C16 0.0124(18) 0.026(2) 0.018(2) -0.0012(17) 0.0067(16) 0.0034(16)
C17 0.018(2) 0.031(2) 0.030(2) -0.0082(19) 0.0100(19) 0.0025(18)
C18 0.0146(18) 0.0147(19) 0.0166(19) -0.0019(16) 0.0020(16) -0.0013(15)
C19 0.022(2) 0.017(2) 0.020(2) -0.0019(17) 0.0050(18) -0.0010(17)
C20 0.022(2) 0.028(2) 0.018(2) -0.0020(17) 0.0114(17) -0.0057(17)
C21 0.023(2) 0.038(3) 0.027(2) -0.007(2) 0.011(2) -0.0067(19)
C22 0.0132(18) 0.0145(19) 0.020(2) 0.0012(16) 0.0006(16) 0.0018(15)
C23 0.020(2) 0.024(2) 0.025(2) 0.0070(18) 0.0043(18) -0.0028(18)
C24 0.0074(19) 0.029(2) 0.056(3) 0.012(2) 0.0077(19) -0.0030(17)
C25 0.0086(19) 0.026(2) 0.037(3) 0.0073(19) 0.0035(18) -0.0060(17)
C26 0.015(2) 0.024(2) 0.030(2) -0.0128(18) 0.0016(18) 0.0014(16)
C27 0.029(2) 0.022(2) 0.031(2) -0.009(2) 0.007(2) 0.0023(19)
F1 0.0221(12) 0.0330(13) 0.0344(14) 0.0090(11) 0.0066(11) 0.0082(10)
F2 0.0469(15) 0.0188(12) 0.0388(15) -0.0027(10) 0.0268(13) 0.0061(10)
F3 0.0299(13) 0.0169(12) 0.0403(14) 0.0056(10) 0.0193(12) -0.0017(9)
F4 0.0289(13) 0.0620(17) 0.0187(12) -0.0040(12) 0.0035(11) 0.0047(12)
F5 0.0114(11) 0.0454(15) 0.0380(14) -0.0027(12) -0.0015(10) -0.0024(10)
F6 0.0247(12) 0.0245(13) 0.0464(15) 0.0053(11) 0.0068(11) 0.0078(10)
F7 0.0342(14) 0.0486(15) 0.0228(13) 0.0149(12) 0.0014(11) 0.0013(12)
F8 0.0452(17) 0.0569(18) 0.0319(15) -0.0134(13) 0.0007(13) -0.0255(13)
F9 0.0226(13) 0.079(2) 0.0297(14) 0.0046(13) 0.0105(11) 0.0082(13)
F10 0.0191(12) 0.0635(17) 0.0197(13) -0.0009(12) 0.0034(10) -0.0026(11)
F11 0.0276(13) 0.0367(15) 0.0456(16) 0.0100(12) 0.0165(12) 0.0181(11)
F12 0.0136(11) 0.0592(16) 0.0359(14) 0.0097(13) 0.0106(11) -0.0046(11)
F13 0.0230(11) 0.0309(13) 0.0267(12) 0.0009(10) 0.0136(10) -0.0031(10)
F14 0.0271(12) 0.0192(12) 0.0315(13) -0.0064(10) 0.0080(10) 0.0017(10)
F15 0.0190(11) 0.0377(14) 0.0192(12) 0.0012(10) -0.0068(10) 0.0005(10)
F16 0.0484(17) 0.068(2) 0.0448(17) -0.0067(14) 0.0304(15) 0.0062(14)
F17 0.0208(13) 0.0680(19) 0.0510(17) 0.0133(14) 0.0070(13) -0.0134(13)
F18 0.0541(18) 0.080(2) 0.0570(19) 0.0440(17) 0.0265(16) -0.0046(16)
F19 0.0267(13) 0.0538(16) 0.0457(16) -0.0172(13) 0.0169(12) 0.0112(12)
F20 0.0336(14) 0.0497(16) 0.0296(14) 0.0027(12) 0.0021(12) 0.0236(12)
F21 0.0365(14) 0.0209(13) 0.0731(19) -0.0050(13) 0.0196(14) 0.0042(11)
F22 0.0302(12) 0.0158(11) 0.0280(13) -0.0015(10) 0.0038(11) -0.0063(10)
F23 0.0284(13) 0.0206(12) 0.0526(16) 0.0101(12) -0.0106(12) 0.0034(11)
F24 0.0632(17) 0.0265(13) 0.0307(14) 0.0002(11) 0.0291(13) -0.0135(12)
F25 0.0389(15) 0.0360(15) 0.0576(18) -0.0072(13) 0.0268(14) -0.0189(12)
F26 0.0354(14) 0.0672(18) 0.0332(15) -0.0125(13) 0.0250(12) -0.0184(13)
F27 0.0189(12) 0.0690(18) 0.0336(14) -0.0058(14) 0.0055(11) 0.0094(12)
F28 0.0338(14) 0.0388(14) 0.0470(16) 0.0033(12) 0.0272(12) 0.0026(11)
F29 0.0449(15) 0.0309(14) 0.0464(16) 0.0132(12) 0.0170(13) -0.0078(12)
F30 0.0336(14) 0.0600(17) 0.0201(13) 0.0067(12) 0.0011(11) -0.0057(13)
F31 0.0165(12) 0.0329(14) 0.079(2) 0.0209(14) 0.0094(13) -0.0093(11)
F32 0.0391(15) 0.0256(13) 0.0648(18) -0.0122(13) 0.0196(14) -0.0074(11)
F33 0.0372(14) 0.0477(16) 0.0361(15) 0.0138(12) 0.0031(12) -0.0150(12)
F34 0.0460(16) 0.0458(15) 0.0254(14) -0.0043(12) 0.0010(12) -0.0006(13)
F35 0.0215(12) 0.0355(14) 0.0457(15) -0.0072(12) 0.0014(11) -0.0082(11)
F36 0.0477(16) 0.0408(16) 0.0515(17) -0.0299(14) 0.0033(14) 0.0096(13)
O1S 0.0337(17) 0.0307(17) 0.0305(17) 0.0026(14) 0.0013(14) 0.0064(13)
O2S 0.0208(15) 0.0408(17) 0.0252(16) 0.0070(14) -0.0056(13) -0.0075(13)
O3S 0.0381(18) 0.057(2) 0.0305(18) 0.0018(16) -0.0014(15) 0.0017(16)
C1S 0.039(3) 0.067(4) 0.041(3) -0.006(3) 0.000(2) -0.006(3)
C2S 0.039(3) 0.181(8) 0.062(4) -0.047(5) 0.003(3) 0.016(4)
C3S 0.091(5) 0.102(5) 0.060(4) -0.041(4) -0.028(4) 0.072(5)
C4S 0.060(3) 0.039(3) 0.042(3) -0.002(2) -0.006(3) 0.005(3)
C5S 0.023(2) 0.025(2) 0.031(2) 0.0064(19) 0.0078(19) 0.0019(18)
C6S 0.030(2) 0.022(2) 0.020(2) 0.0013(17) 0.0030(19) 0.0035(18)
C7S 0.028(2) 0.025(2) 0.037(3) 0.001(2) 0.005(2) -0.0030(19)
C8S 0.025(2) 0.039(3) 0.030(2) 0.013(2) 0.0071(19) -0.003(2)
C9S 0.047(3) 0.074(4) 0.043(3) 0.009(3) 0.005(3) 0.025(3)
C10S 0.056(3) 0.041(3) 0.051(3) -0.005(3) 0.005(3) 0.011(3)
C11S 0.061(4) 0.054(3) 0.051(3) -0.012(3) -0.016(3) 0.028(3)
C12S 0.064(3) 0.041(3) 0.040(3) 0.004(2) 0.002(3) 0.012(3)

loop_
_atom_type_symbol
_atom_type_description
_atom_type_scat_dispersion_real
_atom_type_scat_dispersion_imag
_atom_type_scat_source
C C 0.0033 0.0016 'International Tables Vol C Tables 4.2.6.8 and 6.1.1.4'
H H 0.0000 0.0000 'International Tables Vol C Tables 4.2.6.8 and 6.1.1.4'
O O 0.0106 0.0060 'International Tables Vol C Tables 4.2.6.8 and 6.1.1.4'
F F 0.0171 0.0103 'International Tables Vol C Tables 4.2.6.8 and 6.1.1.4'
P P 0.1023 0.0942 'International Tables Vol C Tables 4.2.6.8 and 6.1.1.4'
Cl Cl 0.1484 0.1585 'International Tables Vol C Tables 4.2.6.8 and 6.1.1.4'
Au Au -2.0133 8.8022 'International Tables Vol C Tables 4.2.6.8 and 6.1.1.4'

loop_
_geom_angle_atom_site_label_1
_geom_angle_atom_site_label_2
_geom_angle_atom_site_label_3
_geom_angle
_geom_angle_site_symmetry_1
_geom_angle_site_symmetry_3
_geom_angle_publ_flag
P1 Au1 P5 127.50(4) . . ?
P1 Au1 P3 111.35(3) . . ?
P5 Au1 P3 116.26(3) . . ?
P1 Au1 Cl1 105.60(3) . . ?
P5 Au1 Cl1 84.38(3) . . ?
P3 Au1 Cl1 102.98(3) . . ?
P2 Au2 P6 124.61(3) . . ?
P2 Au2 P4 115.43(3) . . ?
P6 Au2 P4 117.49(3) . . ?
O1 P1 O2 104.87(13) . . ?
O1 P1 C1 97.34(14) . . ?
O2 P1 C1 105.71(14) . . ?
O1 P1 Au1 119.42(9) . . ?
O2 P1 Au1 108.35(9) . . ?
C1 P1 Au1 119.47(12) . . ?
O3 P2 O4 103.45(13) . . ?
O3 P2 C1 98.35(14) . . ?
O4 P2 C1 105.18(14) . . ?
O3 P2 Au2 120.75(10) . . ?
O4 P2 Au2 110.60(9) . . ?
C1 P2 Au2 116.57(11) . . ?
O5 P3 O6 105.05(13) . . ?
O5 P3 C2 95.62(14) . . ?
O6 P3 C2 105.79(14) . . ?
O5 P3 Au1 122.65(10) . . ?
O6 P3 Au1 110.19(9) . . ?
C2 P3 Au1 115.57(12) . . ?
O7 P4 O8 104.77(13) . . ?
O7 P4 C2 96.13(15) . . ?
O8 P4 C2 98.03(15) . . ?
O7 P4 Au2 119.20(10) . . ?
O8 P4 Au2 115.85(10) . . ?
C2 P4 Au2 119.15(12) . . ?
O10 P5 O9 100.37(13) . . ?
O10 P5 C3 101.45(15) . . ?
O9 P5 C3 96.52(14) . . ?
O10 P5 Au1 118.82(9) . . ?
O9 P5 Au1 117.66(10) . . ?
C3 P5 Au1 118.14(11) . . ?
O12 P6 O11 105.84(14) . . ?
O12 P6 C3 94.97(15) . . ?
O11 P6 C3 105.97(15) . . ?
O12 P6 Au2 121.45(10) . . ?
O11 P6 Au2 107.99(9) . . ?
C3 P6 Au2 118.92(12) . . ?
C4 O1 P1 119.1(2) . . ?
C6 O2 P1 123.5(2) . . ?
C8 O3 P2 121.3(2) . . ?
C10 O4 P2 122.4(2) . . ?
C12 O5 P3 121.6(2) . . ?
C14 O6 P3 123.0(2) . . ?
C16 O7 P4 125.3(2) . . ?
C18 O8 P4 119.6(2) . . ?
C20 O9 P5 121.7(2) . . ?
C22 O10 P5 124.2(2) . . ?
C24 O11 P6 123.6(2) . . ?
C26 O12 P6 123.3(2) . . ?
P2 C1 P1 113.79(18) . . ?
P4 C2 P3 116.46(19) . . ?
P6 C3 P5 115.16(19) . . ?
O1 C4 C5 106.6(3) . . ?
F1 C5 F2 107.8(3) . . ?
F1 C5 F3 107.0(3) . . ?
F2 C5 F3 106.9(3) . . ?
F1 C5 C4 113.6(3) . . ?
F2 C5 C4 109.0(3) . . ?
F3 C5 C4 112.1(3) . . ?
O2 C6 C7 106.5(3) . . ?
F4 C7 F5 108.2(3) . . ?
F4 C7 F6 106.3(3) . . ?
F5 C7 F6 107.4(3) . . ?
F4 C7 C6 113.0(3) . . ?
F5 C7 C6 110.3(3) . . ?
F6 C7 C6 111.4(3) . . ?
O3 C8 C9 108.2(3) . . ?
F8 C9 F7 107.2(3) . . ?
F8 C9 F9 107.1(3) . . ?
F7 C9 F9 106.5(3) . . ?
F8 C9 C8 110.7(3) . . ?
F7 C9 C8 112.9(3) . . ?
F9 C9 C8 112.1(3) . . ?
O4 C10 C11 106.9(3) . . ?
F11 C11 F10 106.3(3) . . ?
F11 C11 F12 107.5(3) . . ?
F10 C11 F12 106.9(3) . . ?
F11 C11 C10 113.1(3) . . ?
F10 C11 C10 112.2(3) . . ?
F12 C11 C10 110.5(3) . . ?
O5 C12 C13 107.7(3) . . ?
F15 C13 F14 107.3(3) . . ?
F15 C13 F13 106.5(3) . . ?
F14 C13 F13 106.9(3) . . ?
F15 C13 C12 113.1(3) . . ?
F14 C13 C12 110.4(3) . . ?
F13 C13 C12 112.3(3) . . ?
O6 C14 C15 107.7(3) . . ?
F16 C15 F18 108.2(4) . . ?
F16 C15 F17 106.6(4) . . ?
F18 C15 F17 107.5(3) . . ?
F16 C15 C14 112.6(3) . . ?
F18 C15 C14 109.6(4) . . ?
F17 C15 C14 112.1(4) . . ?
O7 C16 C17 107.7(3) . . ?
F20 C17 F21 107.1(3) . . ?
F20 C17 F19 107.0(3) . . ?
F21 C17 F19 107.3(3) . . ?
F20 C17 C16 113.1(3) . . ?
F21 C17 C16 112.0(3) . . ?
F19 C17 C16 110.1(3) . . ?
O8 C18 C19 107.4(3) . . ?
F23 C19 F24 107.2(3) . . ?
F23 C19 F22 107.5(3) . . ?
F24 C19 F22 106.9(3) . . ?
F23 C19 C18 112.9(3) . . ?
F24 C19 C18 112.7(3) . . ?
F22 C19 C18 109.2(3) . . ?
O9 C20 C21 106.9(3) . . ?
F27 C21 F26 107.5(3) . . ?
F27 C21 F25 106.8(3) . . ?
F26 C21 F25 107.5(3) . . ?
F27 C21 C20 113.3(3) . . ?
F26 C21 C20 109.8(3) . . ?
F25 C21 C20 111.8(3) . . ?
O10 C22 C23 108.9(3) . . ?
F29 C23 F30 107.5(3) . . ?
F29 C23 F28 107.6(3) . . ?
F30 C23 F28 106.6(3) . . ?
F29 C23 C22 110.3(3) . . ?
F30 C23 C22 113.2(3) . . ?
F28 C23 C22 111.4(3) . . ?
O11 C24 C25 106.8(3) . . ?
F32 C25 F33 105.6(3) . . ?
F32 C25 F31 107.9(3) . . ?
F33 C25 F31 107.2(3) . . ?
F32 C25 C24 112.2(3) . . ?
F33 C25 C24 113.0(3) . . ?
F31 C25 C24 110.5(3) . . ?
O12 C26 C27 105.6(3) . . ?
F34 C27 F36 108.5(3) . . ?
F34 C27 F35 106.1(3) . . ?
F36 C27 F35 107.8(3) . . ?
F34 C27 C26 113.0(3) . . ?
F36 C27 C26 109.9(3) . . ?
F35 C27 C26 111.2(3) . . ?
C4S O1S C1S 105.1(4) . . ?
C8S O2S C5S 108.5(3) . . ?
C9S O3S C12S 105.0(4) . . ?
O1S C1S C2S 105.2(4) . . ?
C3S C2S C1S 104.3(5) . . ?
C2S C3S C4S 105.4(5) . . ?
O1S C4S C3S 104.9(5) . . ?
O2S C5S C6S 106.6(3) . . ?
C5S C6S C7S 102.8(3) . . ?
C8S C7S C6S 101.6(3) . . ?
O2S C8S C7S 106.0(3) . . ?
O3S C9S C10S 107.8(4) . . ?
C9S C10S C11S 103.7(4) . . ?
C12S C11S C10S 104.4(4) . . ?
O3S C12S C11S 105.7(4) . . ?

loop_
_geom_bond_atom_site_label_1
_geom_bond_atom_site_label_2
_geom_bond_distance
_geom_bond_site_symmetry_2
_geom_bond_publ_flag
Au1 P1 2.3507(10) . ?
Au1 P5 2.3562(11) . ?
Au1 P3 2.3767(10) . ?
Au1 Cl1 2.7713(10) . ?
Au2 P2 2.3514(10) . ?
Au2 P6 2.3665(11) . ?
Au2 P4 2.3918(11) . ?
P1 O1 1.615(2) . ?
P1 O2 1.628(2) . ?
P1 C1 1.834(3) . ?
P2 O3 1.627(3) . ?
P2 O4 1.632(2) . ?
P2 C1 1.832(4) . ?
P3 O5 1.620(2) . ?
P3 O6 1.625(2) . ?
P3 C2 1.831(3) . ?
P4 O7 1.619(2) . ?
P4 O8 1.627(2) . ?
P4 C2 1.815(4) . ?
P5 O10 1.621(2) . ?
P5 O9 1.625(2) . ?
P5 C3 1.828(4) . ?
P6 O12 1.613(3) . ?
P6 O11 1.619(3) . ?
P6 C3 1.828(4) . ?
O1 C4 1.459(4) . ?
O2 C6 1.450(4) . ?
O3 C8 1.451(4) . ?
O4 C10 1.449(4) . ?
O5 C12 1.452(4) . ?
O6 C14 1.449(4) . ?
O7 C16 1.444(4) . ?
O8 C18 1.450(4) . ?
O9 C20 1.455(4) . ?
O10 C22 1.442(4) . ?
O11 C24 1.465(4) . ?
O12 C26 1.450(4) . ?
C4 C5 1.506(5) . ?
C5 F1 1.342(4) . ?
C5 F2 1.360(4) . ?
C5 F3 1.361(4) . ?
C6 C7 1.502(5) . ?
C7 F4 1.340(5) . ?
C7 F5 1.354(4) . ?
C7 F6 1.358(5) . ?
C8 C9 1.506(6) . ?
C9 F8 1.342(5) . ?
C9 F7 1.344(5) . ?
C9 F9 1.354(5) . ?
C10 C11 1.501(5) . ?
C11 F11 1.339(5) . ?
C11 F10 1.355(5) . ?
C11 F12 1.357(4) . ?
C12 C13 1.512(5) . ?
C13 F15 1.343(4) . ?
C13 F14 1.351(4) . ?
C13 F13 1.359(4) . ?
C14 C15 1.515(6) . ?
C15 F16 1.341(5) . ?
C15 F18 1.343(5) . ?
C15 F17 1.353(5) . ?
C16 C17 1.501(5) . ?
C17 F20 1.342(5) . ?
C17 F21 1.348(5) . ?
C17 F19 1.356(4) . ?
C18 C19 1.507(5) . ?
C19 F23 1.345(4) . ?
C19 F24 1.347(4) . ?
C19 F22 1.347(4) . ?
C20 C21 1.513(5) . ?
C21 F27 1.330(5) . ?
C21 F26 1.350(5) . ?
C21 F25 1.355(5) . ?
C22 C23 1.516(5) . ?
C23 F29 1.346(4) . ?
C23 F30 1.349(4) . ?
C23 F28 1.356(5) . ?
C24 C25 1.489(6) . ?
C25 F32 1.343(5) . ?
C25 F33 1.345(5) . ?
C25 F31 1.347(4) . ?
C26 C27 1.517(6) . ?
C27 F34 1.340(5) . ?
C27 F36 1.341(5) . ?
C27 F35 1.355(5) . ?
O1S C4S 1.423(6) . ?
O1S C1S 1.441(6) . ?
O2S C8S 1.451(5) . ?
O2S C5S 1.460(5) . ?
O3S C9S 1.423(6) . ?
O3S C12S 1.445(6) . ?
C1S C2S 1.507(8) . ?
C2S C3S 1.503(10) . ?
C3S C4S 1.511(8) . ?
C5S C6S 1.523(6) . ?
C6S C7S 1.527(6) . ?
C7S C8S 1.520(6) . ?
C9S C10S 1.512(7) . ?
C10S C11S 1.539(7) . ?
C11S C12S 1.523(7) . ?
